data_1514814
loop_
_publ_author_name
'Gietter, Amber A. S.'
'Pupillo, Rachel C.'
'Yap, Glenn P. A.'
'Beebe, Thomas P.'
'Rosenthal, Joel'
'Watson, Donald A.'

_publ_section_title
;
 On-surface cross-coupling methods for the construction of modified
 electrode assemblies with tailored morphologies
;
_journal_issue 1
_journal_name_full 'Chemical Science'
_journal_page_first 437
_journal_paper_doi 10.1039/c2sc21413j
_journal_volume 4
_journal_year 2013
_chemical_formula_sum 'C26 H18 Fe'
_chemical_formula_weight 386.25
_chemical_name_systematic
;
?
;
_space_group_IT_number 2
_symmetry_cell_setting triclinic
_symmetry_space_group_name_Hall '-P 1'
_symmetry_space_group_name_H-M 'P -1'
_atom_sites_solution_hydrogens geom
_atom_sites_solution_primary direct
_atom_sites_solution_secondary difmap
_audit_creation_method SHELXL-97
_cell_angle_alpha 74.5870(10)
_cell_angle_beta 81.2310(10)
_cell_angle_gamma 70.4900(10)
_cell_formula_units_Z 2
_cell_length_a 7.1257(6)
_cell_length_b 9.7812(9)
_cell_length_c 14.6087(13)
_cell_measurement_reflns_used 4322
_cell_measurement_temperature 200(2)
_cell_measurement_theta_max 27.06
_cell_measurement_theta_min 2.27
_cell_volume 922.94(14)
_computing_cell_refinement 'Bruker SAINT'
_computing_data_collection 'Bruker APEX2'
_computing_data_reduction 'Bruker SAINT'
_computing_molecular_graphics 'Bruker SHELXTL'
_computing_publication_material 'Bruker SHELXTL'
_computing_structure_refinement 'SHELXL-97 (Sheldrick, 2008)'
_computing_structure_solution 'SHELXS-97 (Sheldrick, 2008)'
_diffrn_ambient_temperature 200(2)
_diffrn_detector_area_resol_mean 8.33
_diffrn_measured_fraction_theta_full 0.999
_diffrn_measured_fraction_theta_max 0.999
_diffrn_measurement_device_type 'Bruker AXS APEX diffractometer'
_diffrn_measurement_method '\f and \w scans'
_diffrn_radiation_monochromator graphite
_diffrn_radiation_source 'fine-focus sealed tube'
_diffrn_radiation_type MoK\a
_diffrn_radiation_wavelength 0.71073
_diffrn_reflns_av_R_equivalents 0.0344
_diffrn_reflns_av_sigmaI/netI 0.0355
_diffrn_reflns_limit_h_max 9
_diffrn_reflns_limit_h_min -9
_diffrn_reflns_limit_k_max 12
_diffrn_reflns_limit_k_min -12
_diffrn_reflns_limit_l_max 18
_diffrn_reflns_limit_l_min -18
_diffrn_reflns_number 12294
_diffrn_reflns_theta_full 25.00
_diffrn_reflns_theta_max 27.50
_diffrn_reflns_theta_min 2.27
_exptl_absorpt_coefficient_mu 0.824
_exptl_absorpt_correction_T_max 0.9076
_exptl_absorpt_correction_T_min 0.6592
_exptl_absorpt_correction_type multi-scan
_exptl_absorpt_process_details 'APEX2 (Bruker, 2007)'
_exptl_crystal_colour red
_exptl_crystal_density_diffrn 1.390
_exptl_crystal_density_method 'not measured'
_exptl_crystal_description block
_exptl_crystal_F_000 400
_exptl_crystal_size_max 0.55
_exptl_crystal_size_mid 0.50
_exptl_crystal_size_min 0.12
_refine_diff_density_max 0.273
_refine_diff_density_min -0.272
_refine_diff_density_rms 0.050
_refine_ls_extinction_method none
_refine_ls_goodness_of_fit_ref 1.020
_refine_ls_hydrogen_treatment constr
_refine_ls_matrix_type full
_refine_ls_number_parameters 244
_refine_ls_number_reflns 4234
_refine_ls_number_restraints 0
_refine_ls_restrained_S_all 1.020
_refine_ls_R_factor_all 0.0363
_refine_ls_R_factor_gt 0.0309
_refine_ls_shift/su_max 0.001
_refine_ls_shift/su_mean 0.000
_refine_ls_structure_factor_coef Fsqd
_refine_ls_weighting_details 'calc w=1/[\s^2^(Fo^2^)+(0.0416P)^2^+0.1981P] where P=(Fo^2^+2Fc^2^)/3'
_refine_ls_weighting_scheme calc
_refine_ls_wR_factor_gt 0.0786
_refine_ls_wR_factor_ref 0.0821
_reflns_number_gt 3735
_reflns_number_total 4234
_reflns_threshold_expression >2sigma(I)
_cod_data_source_file c2sc21413j.txt
_cod_data_source_block donw026
_cod_depositor_comments
;
The following automatic conversions were performed:

'_symmetry_cell_setting' value 'Triclinic' changed to 'triclinic'
according to
/usr/data/users/saulius/automatic-downloads/retrospective/RSC/lib/dictionaries/cif_core.dic
dictionary named 'cif_core.dic' version 2.4.2 from 2011-04-26.

Automatic conversion script
Id: cif_fix_values 2281 2013-09-26 08:29:07Z andrius 
;
_cod_original_sg_symbol_H-M P-1
_cod_database_code 1514814

loop_
_symmetry_equiv_pos_as_xyz
'x, y, z'
'-x, -y, -z'

loop_
_atom_site_label
_atom_site_type_symbol
_atom_site_fract_x
_atom_site_fract_y
_atom_site_fract_z
_atom_site_U_iso_or_equiv
_atom_site_adp_type
_atom_site_occupancy
_atom_site_symmetry_multiplicity
_atom_site_calc_flag
_atom_site_refinement_flags
Fe1 Fe 0.25432(3) 0.39795(2) 0.340675(15) 0.02734(8) Uani 1 1 d .
C1 C 0.5329(3) 0.2875(2) 0.38465(13) 0.0404(4) Uani 1 1 d .
H1 H 0.6482 0.2516 0.3451 0.048 Uiso 1 1 calc R
C2 C 0.4633(3) 0.4299(2) 0.40605(14) 0.0428(4) Uani 1 1 d .
H2 H 0.5245 0.5065 0.3836 0.051 Uiso 1 1 calc R
C3 C 0.2869(3) 0.4383(3) 0.46671(14) 0.0493(5) Uani 1 1 d .
H3 H 0.2089 0.5216 0.4918 0.059 Uiso 1 1 calc R
C4 C 0.2473(3) 0.3035(3) 0.48324(14) 0.0562(6) Uani 1 1 d .
H4 H 0.1374 0.2792 0.5216 0.067 Uiso 1 1 calc R
C5 C 0.3988(3) 0.2085(2) 0.43310(15) 0.0523(5) Uani 1 1 d .
H5 H 0.4085 0.1096 0.4322 0.063 Uiso 1 1 calc R
C6 C 0.1972(3) 0.5647(2) 0.22086(12) 0.0409(4) Uani 1 1 d .
H6 H 0.2518 0.6451 0.2019 0.049 Uiso 1 1 calc R
C7 C 0.0186(3) 0.5642(2) 0.27829(14) 0.0509(5) Uani 1 1 d .
H7 H -0.0676 0.6444 0.3043 0.061 Uiso 1 1 calc R
C8 C -0.0095(3) 0.4245(3) 0.29021(15) 0.0543(6) Uani 1 1 d .
H8 H -0.1178 0.3941 0.3257 0.065 Uiso 1 1 calc R
C9 C 0.1521(3) 0.3367(2) 0.23992(14) 0.0439(4) Uani 1 1 d .
H9 H 0.1705 0.2375 0.2361 0.053 Uiso 1 1 calc R
C10 C 0.2820(2) 0.42305(19) 0.19611(11) 0.0328(4) Uani 1 1 d .
C11 C 0.5114(3) 0.25817(19) 0.09452(13) 0.0366(4) Uani 1 1 d .
H11 H 0.4144 0.2087 0.1003 0.044 Uiso 1 1 calc R
C12 C 0.6900(3) 0.2129(2) 0.04159(13) 0.0391(4) Uani 1 1 d .
H12 H 0.7137 0.1334 0.0112 0.047 Uiso 1 1 calc R
C13 C 0.8355(2) 0.28311(18) 0.03253(11) 0.0337(4) Uani 1 1 d .
C14 C 0.7958(3) 0.4011(2) 0.07688(12) 0.0389(4) Uani 1 1 d .
H14 H 0.8925 0.4509 0.0709 0.047 Uiso 1 1 calc R
C15 C 0.6176(3) 0.44583(19) 0.12918(12) 0.0369(4) Uani 1 1 d .
H15 H 0.5933 0.5261 0.1589 0.044 Uiso 1 1 calc R
C16 C 0.4716(2) 0.37506(17) 0.13937(11) 0.0295(3) Uani 1 1 d .
C17 C 1.0213(3) 0.23710(19) -0.02215(12) 0.0383(4) Uani 1 1 d .
C18 C 1.1754(3) 0.20188(19) -0.06871(13) 0.0391(4) Uani 1 1 d .
C19 C 1.3486(3) 0.16556(19) -0.12594(13) 0.0394(4) Uani 1 1 d .
C20 C 1.4974(3) 0.13495(19) -0.17711(13) 0.0394(4) Uani 1 1 d .
C21 C 1.6621(3) 0.1349(2) -0.33765(13) 0.0427(4) Uani 1 1 d .
H21 H 1.5357 0.1799 -0.3638 0.051 Uiso 1 1 calc R
C22 C 1.8336(3) 0.1032(2) -0.39685(14) 0.0507(5) Uani 1 1 d .
H22 H 1.8247 0.1266 -0.4638 0.061 Uiso 1 1 calc R
C23 C 2.0184(3) 0.0375(2) -0.35936(14) 0.0471(5) Uani 1 1 d .
H23 H 2.1358 0.0157 -0.4005 0.057 Uiso 1 1 calc R
C24 C 2.0322(3) 0.0037(2) -0.26272(14) 0.0435(4) Uani 1 1 d .
H24 H 2.1592 -0.0415 -0.2372 0.052 Uiso 1 1 calc R
C25 C 1.8614(3) 0.0353(2) -0.20223(13) 0.0405(4) Uani 1 1 d .
H25 H 1.8716 0.0122 -0.1354 0.049 Uiso 1 1 calc R
C26 C 1.6746(3) 0.10088(18) -0.23948(12) 0.0338(4) Uani 1 1 d .

loop_
_atom_site_aniso_label
_atom_site_aniso_U_11
_atom_site_aniso_U_22
_atom_site_aniso_U_33
_atom_site_aniso_U_23
_atom_site_aniso_U_13
_atom_site_aniso_U_12
Fe1 0.02266(12) 0.03192(13) 0.02732(13) -0.00765(9) -0.00336(8) -0.00693(9)
C1 0.0265(8) 0.0483(10) 0.0387(10) -0.0096(8) -0.0085(7) 0.0006(7)
C2 0.0315(9) 0.0577(11) 0.0451(10) -0.0203(9) -0.0102(8) -0.0115(8)
C3 0.0369(10) 0.0726(14) 0.0368(10) -0.0256(10) -0.0080(8) -0.0023(9)
C4 0.0429(11) 0.0773(15) 0.0327(10) 0.0060(10) -0.0020(8) -0.0133(10)
C5 0.0555(12) 0.0394(10) 0.0503(12) 0.0061(9) -0.0151(10) -0.0075(9)
C6 0.0447(10) 0.0342(9) 0.0317(9) -0.0051(7) -0.0074(7) 0.0036(7)
C7 0.0348(10) 0.0632(13) 0.0391(10) -0.0188(9) -0.0124(8) 0.0146(9)
C8 0.0248(9) 0.0980(18) 0.0495(12) -0.0340(12) -0.0014(8) -0.0182(10)
C9 0.0321(9) 0.0651(12) 0.0480(11) -0.0284(9) -0.0022(8) -0.0206(9)
C10 0.0305(8) 0.0400(9) 0.0272(8) -0.0112(7) -0.0082(6) -0.0044(7)
C11 0.0352(9) 0.0405(9) 0.0385(9) -0.0160(7) -0.0022(7) -0.0121(7)
C12 0.0428(10) 0.0373(9) 0.0379(9) -0.0173(7) -0.0029(7) -0.0066(8)
C13 0.0329(8) 0.0347(9) 0.0250(8) -0.0026(6) -0.0030(6) -0.0024(7)
C14 0.0432(10) 0.0414(9) 0.0350(9) -0.0087(7) 0.0034(7) -0.0196(8)
C15 0.0438(10) 0.0362(9) 0.0346(9) -0.0139(7) 0.0021(7) -0.0147(7)
C16 0.0316(8) 0.0314(8) 0.0233(7) -0.0063(6) -0.0057(6) -0.0050(6)
C17 0.0373(9) 0.0388(9) 0.0313(9) -0.0036(7) -0.0059(7) -0.0038(7)
C18 0.0375(9) 0.0366(9) 0.0370(9) -0.0067(7) -0.0032(7) -0.0045(7)
C19 0.0381(9) 0.0358(9) 0.0412(10) -0.0099(7) -0.0029(8) -0.0063(7)
C20 0.0384(9) 0.0330(9) 0.0438(10) -0.0105(7) -0.0021(8) -0.0062(7)
C21 0.0423(10) 0.0417(10) 0.0411(10) -0.0109(8) -0.0108(8) -0.0044(8)
C22 0.0586(13) 0.0529(12) 0.0314(10) -0.0084(8) -0.0013(9) -0.0073(10)
C23 0.0448(11) 0.0429(10) 0.0435(11) -0.0087(8) 0.0099(8) -0.0071(8)
C24 0.0328(9) 0.0428(10) 0.0472(11) -0.0094(8) -0.0033(8) -0.0023(8)
C25 0.0406(10) 0.0402(9) 0.0350(9) -0.0094(7) -0.0040(7) -0.0037(8)
C26 0.0342(8) 0.0283(8) 0.0380(9) -0.0105(7) 0.0004(7) -0.0076(7)

loop_
_atom_type_symbol
_atom_type_description
_atom_type_scat_dispersion_real
_atom_type_scat_dispersion_imag
_atom_type_scat_source
C C 0.0033 0.0016 'International Tables Vol C Tables 4.2.6.8 and 6.1.1.4'
H H 0.0000 0.0000 'International Tables Vol C Tables 4.2.6.8 and 6.1.1.4'
Fe Fe 0.3463 0.8444 'International Tables Vol C Tables 4.2.6.8 and 6.1.1.4'

loop_
_geom_angle_atom_site_label_1
_geom_angle_atom_site_label_2
_geom_angle_atom_site_label_3
_geom_angle
C1 Fe1 C2 40.86(8)
C1 Fe1 C5 40.84(8)
C2 Fe1 C5 68.33(9)
C1 Fe1 C8 156.66(9)
C2 Fe1 C8 161.70(8)
C5 Fe1 C8 122.20(10)
C1 Fe1 C9 120.19(8)
C2 Fe1 C9 155.56(8)
C5 Fe1 C9 107.61(9)
C8 Fe1 C9 40.87(8)
C1 Fe1 C6 123.12(8)
C2 Fe1 C6 106.66(8)
C5 Fe1 C6 160.47(8)
C8 Fe1 C6 68.38(9)
C9 Fe1 C6 68.69(8)
C1 Fe1 C7 160.54(9)
C2 Fe1 C7 124.47(9)
C5 Fe1 C7 157.60(9)
C8 Fe1 C7 40.48(9)
C9 Fe1 C7 68.53(8)
C6 Fe1 C7 40.63(8)
C1 Fe1 C4 68.58(8)
C2 Fe1 C4 67.85(9)
C5 Fe1 C4 40.79(9)
C8 Fe1 C4 109.28(9)
C9 Fe1 C4 125.80(10)
C6 Fe1 C4 156.62(9)
C7 Fe1 C4 122.37(8)
C1 Fe1 C3 68.56(8)
C2 Fe1 C3 40.62(8)
C5 Fe1 C3 68.00(9)
C8 Fe1 C3 125.65(8)
C9 Fe1 C3 162.25(8)
C6 Fe1 C3 121.31(9)
C7 Fe1 C3 108.56(8)
C4 Fe1 C3 39.80(9)
C1 Fe1 C10 105.53(7)
C2 Fe1 C10 119.80(7)
C5 Fe1 C10 123.60(8)
C8 Fe1 C10 68.85(7)
C9 Fe1 C10 40.90(7)
C6 Fe1 C10 41.12(7)
C7 Fe1 C10 68.87(7)
C4 Fe1 C10 161.66(9)
C3 Fe1 C10 156.00(9)
C5 C1 C2 107.38(17)
C5 C1 Fe1 69.85(10)
C2 C1 Fe1 69.79(10)
C5 C1 H1 126.3
C2 C1 H1 126.3
Fe1 C1 H1 125.6
C3 C2 C1 108.11(18)
C3 C2 Fe1 70.11(10)
C1 C2 Fe1 69.35(10)
C3 C2 H2 125.9
C1 C2 H2 125.9
Fe1 C2 H2 126.2
C4 C3 C2 108.30(18)
C4 C3 Fe1 70.03(12)
C2 C3 Fe1 69.27(10)
C4 C3 H3 125.9
C2 C3 H3 125.9
Fe1 C3 H3 126.4
C3 C4 C5 108.42(18)
C3 C4 Fe1 70.17(11)
C5 C4 Fe1 69.31(11)
C3 C4 H4 125.8
C5 C4 H4 125.8
Fe1 C4 H4 126.3
C1 C5 C4 107.79(19)
C1 C5 Fe1 69.31(10)
C4 C5 Fe1 69.90(11)
C1 C5 H5 126.1
C4 C5 H5 126.1
Fe1 C5 H5 126.3
C7 C6 C10 108.36(18)
C7 C6 Fe1 69.73(11)
C10 C6 Fe1 69.84(9)
C7 C6 H6 125.8
C10 C6 H6 125.8
Fe1 C6 H6 126.2
C8 C7 C6 108.26(17)
C8 C7 Fe1 69.66(11)
C6 C7 Fe1 69.63(10)
C8 C7 H7 125.9
C6 C7 H7 125.9
Fe1 C7 H7 126.4
C7 C8 C9 108.26(18)
C7 C8 Fe1 69.87(11)
C9 C8 Fe1 69.60(10)
C7 C8 H8 125.9
C9 C8 H8 125.9
Fe1 C8 H8 126.2
C8 C9 C10 108.26(18)
C8 C9 Fe1 69.53(10)
C10 C9 Fe1 69.97(9)
C8 C9 H9 125.9
C10 C9 H9 125.9
Fe1 C9 H9 126.2
C9 C10 C6 106.86(16)
C9 C10 C16 126.99(15)
C6 C10 C16 126.10(16)
C9 C10 Fe1 69.13(10)
C6 C10 Fe1 69.05(9)
C16 C10 Fe1 125.00(11)
C12 C11 C16 121.12(16)
C12 C11 H11 119.4
C16 C11 H11 119.4
C11 C12 C13 120.52(16)
C11 C12 H12 119.7
C13 C12 H12 119.7
C12 C13 C14 118.59(15)
C12 C13 C17 121.03(16)
C14 C13 C17 120.37(16)
C15 C14 C13 120.57(16)
C15 C14 H14 119.7
C13 C14 H14 119.7
C14 C15 C16 121.21(15)
C14 C15 H15 119.4
C16 C15 H15 119.4
C11 C16 C15 117.99(15)
C11 C16 C10 121.22(15)
C15 C16 C10 120.79(14)
C18 C17 C13 178.61(19)
C17 C18 C19 177.4(2)
C20 C19 C18 178.8(2)
C19 C20 C26 179.0(2)
C22 C21 C26 119.96(17)
C22 C21 H21 120.0
C26 C21 H21 120.0
C21 C22 C23 120.41(17)
C21 C22 H22 119.8
C23 C22 H22 119.8
C24 C23 C22 120.04(18)
C24 C23 H23 120.0
C22 C23 H23 120.0
C23 C24 C25 120.27(17)
C23 C24 H24 119.9
C25 C24 H24 119.9
C24 C25 C26 120.00(17)
C24 C25 H25 120.0
C26 C25 H25 120.0
C21 C26 C25 119.31(16)
C21 C26 C20 120.52(16)
C25 C26 C20 120.17(16)

loop_
_geom_bond_atom_site_label_1
_geom_bond_atom_site_label_2
_geom_bond_distance
Fe1 C1 2.0269(16)
Fe1 C2 2.0328(17)
Fe1 C5 2.0341(19)
Fe1 C8 2.0347(18)
Fe1 C9 2.0356(17)
Fe1 C6 2.0361(17)
Fe1 C7 2.0374(18)
Fe1 C4 2.042(2)
Fe1 C3 2.0439(18)
Fe1 C10 2.0467(16)
C1 C5 1.417(3)
C1 C2 1.417(3)
C1 H1 0.9500
C2 C3 1.415(3)
C2 H2 0.9500
C3 C4 1.391(3)
C3 H3 0.9500
C4 C5 1.420(3)
C4 H4 0.9500
C5 H5 0.9500
C6 C7 1.414(3)
C6 C10 1.434(2)
C6 H6 0.9500
C7 C8 1.409(3)
C7 H7 0.9500
C8 C9 1.421(3)
C8 H8 0.9500
C9 C10 1.426(3)
C9 H9 0.9500
C10 C16 1.475(2)
C11 C12 1.385(2)
C11 C16 1.394(2)
C11 H11 0.9500
C12 C13 1.396(3)
C12 H12 0.9500
C13 C14 1.398(2)
C13 C17 1.437(2)
C14 C15 1.378(2)
C14 H14 0.9500
C15 C16 1.401(2)
C15 H15 0.9500
C17 C18 1.196(2)
C18 C19 1.378(2)
C19 C20 1.199(2)
C20 C26 1.437(2)
C21 C22 1.380(3)
C21 C26 1.393(3)
C21 H21 0.9500
C22 C23 1.384(3)
C22 H22 0.9500
C23 C24 1.373(3)
C23 H23 0.9500
C24 C25 1.387(3)
C24 H24 0.9500
C25 C26 1.394(2)
C25 H25 0.9500

loop_
_geom_torsion_atom_site_label_1
_geom_torsion_atom_site_label_2
_geom_torsion_atom_site_label_3
_geom_torsion_atom_site_label_4
_geom_torsion
C2 Fe1 C1 C5 118.30(17)
C8 Fe1 C1 C5 -51.4(2)
C9 Fe1 C1 C5 -82.08(14)
C6 Fe1 C1 C5 -165.04(12)
C7 Fe1 C1 C5 165.8(2)
C4 Fe1 C1 C5 37.83(13)
C3 Fe1 C1 C5 80.73(14)
C10 Fe1 C1 C5 -123.83(13)
C5 Fe1 C1 C2 -118.30(17)
C8 Fe1 C1 C2 -169.67(19)
C9 Fe1 C1 C2 159.62(12)
C6 Fe1 C1 C2 76.65(13)
C7 Fe1 C1 C2 47.5(3)
C4 Fe1 C1 C2 -80.47(13)
C3 Fe1 C1 C2 -37.58(12)
C10 Fe1 C1 C2 117.86(12)
C5 C1 C2 C3 -0.4(2)
Fe1 C1 C2 C3 59.61(12)
C5 C1 C2 Fe1 -60.01(13)
C1 Fe1 C2 C3 -119.32(18)
C5 Fe1 C2 C3 -81.04(14)
C8 Fe1 C2 C3 47.6(3)
C9 Fe1 C2 C3 -166.01(19)
C6 Fe1 C2 C3 118.96(13)
C7 Fe1 C2 C3 78.02(15)
C4 Fe1 C2 C3 -36.91(13)
C10 Fe1 C2 C3 161.67(12)
C5 Fe1 C2 C1 38.29(12)
C8 Fe1 C2 C1 166.9(3)
C9 Fe1 C2 C1 -46.7(2)
C6 Fe1 C2 C1 -121.72(11)
C7 Fe1 C2 C1 -162.65(11)
C4 Fe1 C2 C1 82.41(13)
C3 Fe1 C2 C1 119.32(18)
C10 Fe1 C2 C1 -79.01(13)
C1 C2 C3 C4 0.2(2)
Fe1 C2 C3 C4 59.35(14)
C1 C2 C3 Fe1 -59.14(12)
C1 Fe1 C3 C4 -81.86(13)
C2 Fe1 C3 C4 -119.65(17)
C5 Fe1 C3 C4 -37.74(12)
C8 Fe1 C3 C4 76.94(16)
C9 Fe1 C3 C4 41.2(3)
C6 Fe1 C3 C4 161.52(12)
C7 Fe1 C3 C4 118.64(13)
C10 Fe1 C3 C4 -161.78(16)
C1 Fe1 C3 C2 37.79(12)
C5 Fe1 C3 C2 81.91(13)
C8 Fe1 C3 C2 -163.41(13)
C9 Fe1 C3 C2 160.9(2)
C6 Fe1 C3 C2 -78.83(14)
C7 Fe1 C3 C2 -121.71(13)
C4 Fe1 C3 C2 119.65(17)
C10 Fe1 C3 C2 -42.1(2)
C2 C3 C4 C5 0.1(2)
Fe1 C3 C4 C5 58.93(14)
C2 C3 C4 Fe1 -58.88(13)
C1 Fe1 C4 C3 81.81(13)
C2 Fe1 C4 C3 37.65(11)
C5 Fe1 C4 C3 119.69(18)
C8 Fe1 C4 C3 -123.00(13)
C9 Fe1 C4 C3 -165.66(11)
C6 Fe1 C4 C3 -43.0(3)
C7 Fe1 C4 C3 -80.09(15)
C10 Fe1 C4 C3 156.2(2)
C1 Fe1 C4 C5 -37.88(13)
C2 Fe1 C4 C5 -82.03(14)
C8 Fe1 C4 C5 117.31(14)
C9 Fe1 C4 C5 74.65(15)
C6 Fe1 C4 C5 -162.74(19)
C7 Fe1 C4 C5 160.22(13)
C3 Fe1 C4 C5 -119.69(18)
C10 Fe1 C4 C5 36.5(3)
C2 C1 C5 C4 0.4(2)
Fe1 C1 C5 C4 -59.54(14)
C2 C1 C5 Fe1 59.97(12)
C3 C4 C5 C1 -0.3(2)
Fe1 C4 C5 C1 59.17(13)
C3 C4 C5 Fe1 -59.47(14)
C2 Fe1 C5 C1 -38.30(12)
C8 Fe1 C5 C1 158.55(11)
C9 Fe1 C5 C1 116.08(12)
C6 Fe1 C5 C1 40.3(3)
C7 Fe1 C5 C1 -167.66(19)
C4 Fe1 C5 C1 -119.07(19)
C3 Fe1 C5 C1 -82.22(13)
C10 Fe1 C5 C1 73.91(14)
C1 Fe1 C5 C4 119.07(19)
C2 Fe1 C5 C4 80.77(14)
C8 Fe1 C5 C4 -82.38(16)
C9 Fe1 C5 C4 -124.85(14)
C6 Fe1 C5 C4 159.4(2)
C7 Fe1 C5 C4 -48.6(3)
C3 Fe1 C5 C4 36.85(13)
C10 Fe1 C5 C4 -167.02(12)
C1 Fe1 C6 C7 -165.59(12)
C2 Fe1 C6 C7 -123.95(13)
C5 Fe1 C6 C7 164.1(2)
C8 Fe1 C6 C7 37.38(12)
C9 Fe1 C6 C7 81.45(13)
C4 Fe1 C6 C7 -51.4(3)
C3 Fe1 C6 C7 -82.14(14)
C10 Fe1 C6 C7 119.56(17)
C1 Fe1 C6 C10 74.85(13)
C2 Fe1 C6 C10 116.49(11)
C5 Fe1 C6 C10 44.5(3)
C8 Fe1 C6 C10 -82.18(12)
C9 Fe1 C6 C10 -38.11(10)
C7 Fe1 C6 C10 -119.56(17)
C4 Fe1 C6 C10 -170.94(19)
C3 Fe1 C6 C10 158.31(10)
C10 C6 C7 C8 0.2(2)
Fe1 C6 C7 C8 -59.14(13)
C10 C6 C7 Fe1 59.36(12)
C1 Fe1 C7 C8 158.3(2)
C2 Fe1 C7 C8 -165.82(11)
C5 Fe1 C7 C8 -46.5(3)
C9 Fe1 C7 C8 37.74(12)
C6 Fe1 C7 C8 119.61(17)
C4 Fe1 C7 C8 -81.92(15)
C3 Fe1 C7 C8 -123.62(12)
C10 Fe1 C7 C8 81.78(12)
C1 Fe1 C7 C6 38.7(3)
C2 Fe1 C7 C6 74.57(14)
C5 Fe1 C7 C6 -166.1(2)
C8 Fe1 C7 C6 -119.61(17)
C9 Fe1 C7 C6 -81.87(12)
C4 Fe1 C7 C6 158.47(13)
C3 Fe1 C7 C6 116.78(12)
C10 Fe1 C7 C6 -37.83(11)
C6 C7 C8 C9 -0.1(2)
Fe1 C7 C8 C9 -59.21(14)
C6 C7 C8 Fe1 59.12(13)
C1 Fe1 C8 C7 -161.92(18)
C2 Fe1 C8 C7 40.0(3)
C5 Fe1 C8 C7 160.95(12)
C9 Fe1 C8 C7 -119.50(18)
C6 Fe1 C8 C7 -37.52(11)
C4 Fe1 C8 C7 117.63(13)
C3 Fe1 C8 C7 76.29(15)
C10 Fe1 C8 C7 -81.83(12)
C1 Fe1 C8 C9 -42.4(3)
C2 Fe1 C8 C9 159.5(2)
C5 Fe1 C8 C9 -79.56(15)
C6 Fe1 C8 C9 81.98(13)
C7 Fe1 C8 C9 119.50(18)
C4 Fe1 C8 C9 -122.87(14)
C3 Fe1 C8 C9 -164.21(13)
C10 Fe1 C8 C9 37.67(12)
C7 C8 C9 C10 -0.1(2)
Fe1 C8 C9 C10 -59.46(12)
C7 C8 C9 Fe1 59.37(13)
C1 Fe1 C9 C8 161.99(13)
C2 Fe1 C9 C8 -164.59(19)
C5 Fe1 C9 C8 119.18(15)
C6 Fe1 C9 C8 -81.17(14)
C7 Fe1 C9 C8 -37.38(14)
C4 Fe1 C9 C8 77.81(16)
C3 Fe1 C9 C8 46.5(3)
C10 Fe1 C9 C8 -119.48(18)
C1 Fe1 C9 C10 -78.53(13)
C2 Fe1 C9 C10 -45.1(2)
C5 Fe1 C9 C10 -121.34(11)
C8 Fe1 C9 C10 119.48(18)
C6 Fe1 C9 C10 38.30(10)
C7 Fe1 C9 C10 82.09(12)
C4 Fe1 C9 C10 -162.72(11)
C3 Fe1 C9 C10 166.0(2)
C8 C9 C10 C6 0.2(2)
Fe1 C9 C10 C6 -58.97(11)
C8 C9 C10 C16 177.95(16)
Fe1 C9 C10 C16 118.77(16)
C8 C9 C10 Fe1 59.19(13)
C7 C6 C10 C9 -0.27(19)
Fe1 C6 C10 C9 59.02(12)
C7 C6 C10 C16 -178.03(15)
Fe1 C6 C10 C16 -118.74(15)
C7 C6 C10 Fe1 -59.29(12)
C1 Fe1 C10 C9 118.46(11)
C2 Fe1 C10 C9 160.26(11)
C5 Fe1 C10 C9 77.76(13)
C8 Fe1 C10 C9 -37.65(12)
C6 Fe1 C10 C9 -118.58(15)
C7 Fe1 C10 C9 -81.19(13)
C4 Fe1 C10 C9 50.0(3)
C3 Fe1 C10 C9 -169.52(16)
C1 Fe1 C10 C6 -122.96(11)
C2 Fe1 C10 C6 -81.16(12)
C5 Fe1 C10 C6 -163.66(12)
C8 Fe1 C10 C6 80.94(13)
C9 Fe1 C10 C6 118.58(15)
C7 Fe1 C10 C6 37.39(12)
C4 Fe1 C10 C6 168.5(2)
C3 Fe1 C10 C6 -50.9(2)
C1 Fe1 C10 C16 -2.82(16)
C2 Fe1 C10 C16 38.98(17)
C5 Fe1 C10 C16 -43.52(18)
C8 Fe1 C10 C16 -158.93(17)
C9 Fe1 C10 C16 -121.28(19)
C6 Fe1 C10 C16 120.13(19)
C7 Fe1 C10 C16 157.53(17)
C4 Fe1 C10 C16 -71.3(3)
C3 Fe1 C10 C16 69.2(2)
C16 C11 C12 C13 0.4(3)
C11 C12 C13 C14 -0.8(3)
C11 C12 C13 C17 179.99(16)
C12 C13 C14 C15 0.7(3)
C17 C13 C14 C15 179.83(16)
C13 C14 C15 C16 -0.1(3)
C12 C11 C16 C15 0.2(3)
C12 C11 C16 C10 -179.72(15)
C14 C15 C16 C11 -0.3(3)
C14 C15 C16 C10 179.53(15)
C9 C10 C16 C11 22.9(2)
C6 C10 C16 C11 -159.75(16)
Fe1 C10 C16 C11 111.96(16)
C9 C10 C16 C15 -156.94(17)
C6 C10 C16 C15 20.4(2)
Fe1 C10 C16 C15 -67.9(2)
C12 C13 C17 C18 128(8)
C14 C13 C17 C18 -51(8)
C13 C17 C18 C19 -42(11)
C17 C18 C19 C20 -18(13)
C18 C19 C20 C26 49(19)
C26 C21 C22 C23 0.1(3)
C21 C22 C23 C24 -0.2(3)
C22 C23 C24 C25 0.0(3)
C23 C24 C25 C26 0.3(3)
C22 C21 C26 C25 0.2(3)
C22 C21 C26 C20 179.26(18)
C24 C25 C26 C21 -0.4(3)
C24 C25 C26 C20 -179.46(17)
C19 C20 C26 C21 -49(12)
C19 C20 C26 C25 130(12)
